data_2217066
loop_
_publ_author_name
'Jin, Shouwen'
'Wang, Daqi'

_publ_section_title
;
 1,1'-(Butane-1,4-diyl)diimidazolium dinitrate
;
_journal_coeditor_code GK2116
_journal_issue 1
_journal_name_full 'Acta Crystallographica Section E'
_journal_page_first o169
_journal_page_last o169
_journal_paper_doi 10.1107/S1600536807063751
_journal_volume 64
_journal_year 2008
_chemical_formula_iupac 'C10 H16 N4 2+ , 2N O3 -'
_chemical_formula_moiety 'C10 H16 N4 2+ , 2N O3 -'
_chemical_formula_sum 'C10 H16 N6 O6'
_chemical_formula_weight 316.29
_chemical_name_systematic
;
1,1'-(Butane-1,4-diyl)diimidazolium dinitrate
;
_space_group_IT_number 14
_symmetry_cell_setting monoclinic
_symmetry_space_group_name_Hall '-P 2yn'
_symmetry_space_group_name_H-M 'P 1 21/n 1'
_atom_sites_solution_hydrogens geom
_atom_sites_solution_primary direct
_atom_sites_solution_secondary difmap
_cell_angle_alpha 90.00
_cell_angle_beta 110.649(4)
_cell_angle_gamma 90.00
_cell_formula_units_Z 2
_cell_length_a 7.788(2)
_cell_length_b 10.482(3)
_cell_length_c 9.363(3)
_cell_measurement_reflns_used 1224
_cell_measurement_temperature 298(2)
_cell_measurement_theta_max 23.98
_cell_measurement_theta_min 2.795
_cell_volume 715.2(4)
_computing_cell_refinement 'SMART (Bruker, 1997)'
_computing_data_collection 'SMART (Bruker, 1997)'
_computing_data_reduction 'SAINT (Bruker, 1997)'
_computing_molecular_graphics 'SHELXTL (Bruker, 2001)'
_computing_publication_material 'SHELXTL (Bruker, 2001)'
_computing_structure_refinement 'SHELXL97 (Sheldrick, 1997)'
_computing_structure_solution 'SHELXS97 (Sheldrick, 1997)'
_diffrn_ambient_temperature 298(2)
_diffrn_measured_fraction_theta_full 0.998
_diffrn_measured_fraction_theta_max 0.998
_diffrn_measurement_device_type 'Bruker SMART APEXII CCD'
_diffrn_measurement_method '\f and \w'
_diffrn_radiation_monochromator graphite
_diffrn_radiation_source 'fine-focus sealed tube'
_diffrn_radiation_type MoK\a
_diffrn_radiation_wavelength 0.71073
_diffrn_reflns_av_R_equivalents 0.0364
_diffrn_reflns_av_sigmaI/netI 0.0387
_diffrn_reflns_limit_h_max 9
_diffrn_reflns_limit_h_min -9
_diffrn_reflns_limit_k_max 10
_diffrn_reflns_limit_k_min -12
_diffrn_reflns_limit_l_max 8
_diffrn_reflns_limit_l_min -11
_diffrn_reflns_number 3629
_diffrn_reflns_theta_full 25.01
_diffrn_reflns_theta_max 25.01
_diffrn_reflns_theta_min 2.94
_diffrn_standards_decay_% 0
_diffrn_standards_interval_count 0
_diffrn_standards_interval_time 0
_diffrn_standards_number 0
_exptl_absorpt_coefficient_mu 0.122
_exptl_absorpt_correction_T_max 0.963
_exptl_absorpt_correction_T_min 0.949
_exptl_absorpt_correction_type multi-scan
_exptl_absorpt_process_details '(SADABS; Sheldrick, 1996)'
_exptl_crystal_colour colourless
_exptl_crystal_density_diffrn 1.469
_exptl_crystal_density_method 'not measured'
_exptl_crystal_description block
_exptl_crystal_F_000 332
_exptl_crystal_size_max 0.43
_exptl_crystal_size_mid 0.40
_exptl_crystal_size_min 0.31
_refine_diff_density_max 0.210
_refine_diff_density_min -0.203
_refine_ls_extinction_method none
_refine_ls_goodness_of_fit_ref 1.058
_refine_ls_hydrogen_treatment constr
_refine_ls_matrix_type full
_refine_ls_number_parameters 100
_refine_ls_number_reflns 1257
_refine_ls_number_restraints 0
_refine_ls_restrained_S_all 1.058
_refine_ls_R_factor_all 0.0592
_refine_ls_R_factor_gt 0.0395
_refine_ls_shift/su_max 0.000
_refine_ls_shift/su_mean 0.000
_refine_ls_structure_factor_coef Fsqd
_refine_ls_weighting_details 'calc w = 1/[\s^2^(Fo^2^)+(0.0497P)^2^+0.1767P] where P=(Fo^2^+2Fc^2^)/3'
_refine_ls_weighting_scheme calc
_refine_ls_wR_factor_gt 0.0988
_refine_ls_wR_factor_ref 0.1149
_reflns_number_gt 913
_reflns_number_total 1257
_reflns_threshold_expression I>2\s(I)
_cod_data_source_file gk2116.cif
_cod_data_source_block I
_cod_original_cell_volume 715.3(4)
_cod_original_sg_symbol_H-M 'P 21/n'
_cod_database_code 2217066
_cod_database_fobs_code 2217066

loop_
_symmetry_equiv_pos_as_xyz
'x, y, z'
'-x+1/2, y+1/2, -z+1/2'
'-x, -y, -z'
'x-1/2, -y-1/2, z-1/2'

loop_
_atom_site_type_symbol
_atom_site_label
_atom_site_fract_x
_atom_site_fract_y
_atom_site_fract_z
_atom_site_U_iso_or_equiv
_atom_site_adp_type
_atom_site_calc_flag
_atom_site_refinement_flags
_atom_site_occupancy
N N1 0.6076(2) 0.66149(16) 0.79775(17) 0.0408(4) Uani d . 1
N N2 0.5677(2) 0.72628(16) 1.00094(19) 0.0483(5) Uani d . 1
H H2 0.5670 0.7281 1.0925 0.058 Uiso calc R 1
N N3 0.6173(2) 0.84419(17) 0.3487(2) 0.0458(5) Uani d . 1
O O1 0.6683(3) 0.92237(15) 0.27403(18) 0.0673(5) Uani d . 1
O O2 0.5460(2) 0.74148(15) 0.28855(17) 0.0623(5) Uani d . 1
O O3 0.6379(3) 0.86529(19) 0.4822(2) 0.0934(7) Uani d . 1
C C1 0.6268(3) 0.6310(2) 0.9390(2) 0.0465(5) Uani d . 1
H H1 0.6744 0.5546 0.9872 0.056 Uiso calc R 1
C C2 0.5079(3) 0.8216(2) 0.8959(2) 0.0472(5) Uani d . 1
H H2A 0.4590 0.8996 0.9098 0.057 Uiso calc R 1
C C3 0.5331(3) 0.78137(19) 0.7687(2) 0.0440(5) Uani d . 1
H H3 0.5051 0.8264 0.6778 0.053 Uiso calc R 1
C C4 0.6486(3) 0.5788(2) 0.6874(2) 0.0509(6) Uani d . 1
H H4A 0.7079 0.5016 0.7385 0.061 Uiso calc R 1
H H4B 0.7332 0.6223 0.6488 0.061 Uiso calc R 1
C C5 0.4777(3) 0.54372(19) 0.5556(2) 0.0423(5) Uani d . 1
H H5A 0.4195 0.6207 0.5030 0.051 Uiso calc R 1
H H5B 0.3920 0.5014 0.5941 0.051 Uiso calc R 1

loop_
_atom_site_aniso_label
_atom_site_aniso_U_11
_atom_site_aniso_U_22
_atom_site_aniso_U_33
_atom_site_aniso_U_12
_atom_site_aniso_U_13
_atom_site_aniso_U_23
N1 0.0393(9) 0.0461(10) 0.0335(9) -0.0006(8) 0.0086(7) -0.0054(7)
N2 0.0578(12) 0.0535(11) 0.0342(9) -0.0049(9) 0.0167(8) -0.0053(8)
N3 0.0479(10) 0.0514(11) 0.0390(10) 0.0031(9) 0.0168(8) 0.0011(9)
O1 0.0972(14) 0.0527(10) 0.0581(10) -0.0080(9) 0.0349(10) 0.0098(8)
O2 0.0810(12) 0.0549(10) 0.0557(10) -0.0154(9) 0.0298(9) -0.0085(8)
O3 0.1370(18) 0.1073(16) 0.0490(11) -0.0433(14) 0.0491(11) -0.0251(10)
C1 0.0503(13) 0.0439(12) 0.0398(12) -0.0001(10) 0.0090(10) -0.0012(9)
C2 0.0500(12) 0.0408(11) 0.0470(13) -0.0010(10) 0.0125(10) -0.0054(10)
C3 0.0470(12) 0.0419(12) 0.0390(11) -0.0035(10) 0.0100(9) 0.0007(9)
C4 0.0453(13) 0.0594(14) 0.0469(13) 0.0037(11) 0.0148(10) -0.0142(10)
C5 0.0407(11) 0.0446(11) 0.0409(11) -0.0020(9) 0.0136(9) -0.0062(9)

loop_
_atom_type_symbol
_atom_type_description
_atom_type_scat_dispersion_real
_atom_type_scat_dispersion_imag
_atom_type_scat_source
C C 0.0033 0.0016 'International Tables Vol C Tables 4.2.6.8 and 6.1.1.4'
H H 0.0000 0.0000 'International Tables Vol C Tables 4.2.6.8 and 6.1.1.4'
N N 0.0061 0.0033 'International Tables Vol C Tables 4.2.6.8 and 6.1.1.4'
O O 0.0106 0.0060 'International Tables Vol C Tables 4.2.6.8 and 6.1.1.4'

loop_
_geom_angle_atom_site_label_1
_geom_angle_atom_site_label_2
_geom_angle_atom_site_label_3
_geom_angle_site_symmetry_1
_geom_angle_site_symmetry_3
_geom_angle
C1 N1 C3 . . 108.15(16)
C1 N1 C4 . . 126.02(18)
C3 N1 C4 . . 125.73(17)
C1 N2 C2 . . 108.78(18)
C1 N2 H2 . . 125.6
C2 N2 H2 . . 125.6
O3 N3 O1 . . 120.54(19)
O3 N3 O2 . . 119.56(18)
O1 N3 O2 . . 119.90(18)
N2 C1 N1 . . 108.97(18)
N2 C1 H1 . . 125.5
N1 C1 H1 . . 125.5
C3 C2 N2 . . 106.86(19)
C3 C2 H2A . . 126.6
N2 C2 H2A . . 126.6
C2 C3 N1 . . 107.24(18)
C2 C3 H3 . . 126.4
N1 C3 H3 . . 126.4
N1 C4 C5 . . 111.83(16)
N1 C4 H4A . . 109.3
C5 C4 H4A . . 109.3
N1 C4 H4B . . 109.3
C5 C4 H4B . . 109.3
H4A C4 H4B . . 107.9
C4 C5 C5 . 3_666 111.1(2)
C4 C5 H5A . . 109.4
C5 C5 H5A 3_666 . 109.4
C4 C5 H5B . . 109.4
C5 C5 H5B 3_666 . 109.4
H5A C5 H5B . . 108.0

loop_
_geom_bond_atom_site_label_1
_geom_bond_atom_site_label_2
_geom_bond_site_symmetry_2
_geom_bond_distance
N1 C1 . 1.317(2)
N1 C3 . 1.371(3)
N1 C4 . 1.467(2)
N2 C1 . 1.316(3)
N2 C2 . 1.364(3)
N2 H2 . 0.8600
N3 O3 . 1.223(2)
N3 O1 . 1.231(2)
N3 O2 . 1.251(2)
C1 H1 . 0.9300
C2 C3 . 1.342(3)
C2 H2A . 0.9300
C3 H3 . 0.9300
C4 C5 . 1.507(3)
C4 H4A . 0.9700
C4 H4B . 0.9700
C5 C5 3_666 1.518(4)
C5 H5A . 0.9700
C5 H5B . 0.9700

loop_
_geom_hbond_atom_site_label_D
_geom_hbond_atom_site_label_H
_geom_hbond_atom_site_label_A
_geom_hbond_site_symmetry_A
_geom_hbond_distance_DH
_geom_hbond_distance_HA
_geom_hbond_distance_DA
_geom_hbond_angle_DHA
N2 H2 O1 1_556 0.86 2.59 3.157(2) 124.3
N2 H2 O2 1_556 0.86 1.90 2.762(2) 174.8

loop_
_geom_torsion_atom_site_label_1
_geom_torsion_atom_site_label_2
_geom_torsion_atom_site_label_3
_geom_torsion_atom_site_label_4
_geom_torsion_site_symmetry_4
_geom_torsion
C2 N2 C1 N1 . 0.1(2)
C3 N1 C1 N2 . 0.0(2)
C4 N1 C1 N2 . -176.70(17)
C1 N2 C2 C3 . -0.2(2)
N2 C2 C3 N1 . 0.2(2)
C1 N1 C3 C2 . -0.1(2)
C4 N1 C3 C2 . 176.60(18)
C1 N1 C4 C5 . 113.5(2)
C3 N1 C4 C5 . -62.7(3)
N1 C4 C5 C5 3_666 -179.0(2)
